data_2107303
loop_
_publ_author_name
'Yanagisawa, Y.'
'Kume, S.'
'Kanamaru, F.'

_publ_section_title
;
 Structure of orthorhombic Ce S2 prepared at 1773 K and 5.5 GPa
;
_journal_name_full 'Acta Crystallographica B (24,1968-38,1982)'
_journal_page_first 137
_journal_page_last 139
_journal_volume 35
_journal_year 1979
_chemical_formula_sum 'Ce S2'
_space_group_IT_number 33
_symmetry_space_group_name_Hall 'P 2c -2n'
_symmetry_space_group_name_H-M 'P n a 21'
_cell_angle_alpha 90
_cell_angle_beta 90
_cell_angle_gamma 90
_cell_formula_units_Z 8
_cell_length_a 8.103
_cell_length_b 4.093
_cell_length_c 16.221
_cell_volume 537.979
_citation_journal_id_ASTM ACBCAR
_cod_data_source_file Yanagisawa_ACBCAR_1979_311.cif
_cod_data_source_block Ce1S2
_cod_original_cell_volume 537.9788
_cod_original_formula_sum 'Ce1 S2'
_cod_database_code 2107303

loop_
_symmetry_equiv_pos_as_xyz
x,y,z
-x,-y,z+1/2
-x+1/2,y+1/2,z+1/2
x+1/2,-y+1/2,z

loop_
_atom_site_label
_atom_site_type_symbol
_atom_site_fract_x
_atom_site_fract_y
_atom_site_fract_z
_atom_site_occupancy
_atom_site_U_iso_or_equiv
Ce1 Ce 0.1272 0.2241 0.8614 1 0.0
S1 S 0.1208 0.2465 0.6799 1 0.0
S2 S 0.369 0.7433 0.8142 1 0.0
S4 S 0.1034 0.6649 0.9953 1 0.0
S3 S 0.3863 0.1469 0.994 1 0.0
Ce2 Ce 0.3726 0.7302 0.6382 1 0.0
